data_1509162
loop_
_publ_author_name
'Daub, M.'
'Harms, W.'
'Roehr, C.'
'Burggraf, F.'
'Duerr, I.'

_publ_section_title
;
 Ca Ag - Sr Ag - Ba Ag: Between CrB and FeB structure type
;
_journal_name_full 'Zeitschrift fuer Anorganische und Allgemeine Chemie'
_journal_page_first 2255
_journal_page_last 2266
_journal_volume 634
_journal_year 2008
_chemical_formula_sum 'Ag Ca0.7 Sr0.3'
_chemical_name_systematic 'Sr0.30 Ca0.70 Ag'
_space_group_IT_number 62
_symmetry_space_group_name_Hall '-P 2ac 2n'
_symmetry_space_group_name_H-M 'P n m a'
_cell_angle_alpha 90
_cell_angle_beta 90
_cell_angle_gamma 90
_cell_formula_units_Z 8
_cell_length_a 4.137
_cell_length_b 11.54
_cell_length_c 4.699
_cell_volume 224.335
_citation_journal_id_ASTM ZAACAB
_cod_data_source_file silver1-2_121.cif
_cod_data_source_block Ag1Ca0.7Sr0.3
_cod_original_cell_volume 224.3349
_cod_original_formula_sum 'Ag1 Ca0.7 Sr0.3'
_cod_database_code 1509162

loop_
_symmetry_equiv_pos_as_xyz
x,y,z
-x+1/2,-y,z+1/2
x+1/2,-y+1/2,-z+1/2
-x,y+1/2,-z
-x,-y,-z
x-1/2,y,-z-1/2
-x-1/2,y-1/2,z-1/2
x,-y-1/2,z

loop_
_atom_site_label
_atom_site_type_symbol
_atom_site_fract_x
_atom_site_fract_y
_atom_site_fract_z
_atom_site_occupancy
_atom_site_U_iso_or_equiv
Ca1 Ca 0 0.1423 0.25 0.7 0.0
Sr1 Sr 0 0.1423 0.25 0.3 0.0
Ag1 Ag 0 0.4266 0.25 1 0.0
